data_2224113
loop_
_publ_author_name
'Wang, Kun'
'Wang, Yan-Qin'
'Zhang, Jian-Yong'
'Gao, En-Qing'

_publ_section_title
;
 Tetraaquadiazidocobalt(II)
 4,4'-dicarboxylato-1,1'-ethylenedipyridinium dihydrate
;
_journal_coeditor_code BG2309
_journal_issue 12
_journal_name_full 'Acta Crystallographica Section E'
_journal_page_first m1682
_journal_paper_doi 10.1107/S1600536809049848
_journal_volume 65
_journal_year 2009
_chemical_formula_iupac '[Co (N3)2 (H2 O)4], C14 H12 N2 O4, 2H2 O'
_chemical_formula_moiety 'C14 H12 N2 O4, Co H8 N6 O4, 2(H2 O) '
_chemical_formula_sum 'C14 H24 Co N8 O10'
_chemical_formula_weight 523.34
_chemical_name_systematic
;
Tetraaquadiazidocobalt(II) 4,4'-dicarboxylato-1,1'-ethylenedipyridinium
dihydrate
;
_space_group_IT_number 2
_symmetry_cell_setting triclinic
_symmetry_space_group_name_Hall '-P 1'
_symmetry_space_group_name_H-M 'P -1'
_atom_sites_solution_hydrogens geom
_atom_sites_solution_primary direct
_atom_sites_solution_secondary difmap
_audit_creation_method SHELXL-97
_cell_angle_alpha 71.402(3)
_cell_angle_beta 85.568(2)
_cell_angle_gamma 69.752(2)
_cell_formula_units_Z 1
_cell_length_a 7.1951(5)
_cell_length_b 9.0354(7)
_cell_length_c 9.0915(5)
_cell_measurement_reflns_used 7436
_cell_measurement_temperature 296(2)
_cell_measurement_theta_max 27.55
_cell_measurement_theta_min 2.48
_cell_volume 525.20(6)
_computing_cell_refinement 'SAINT (Bruker, 2007)'
_computing_data_collection 'APEX2 (Bruker, 2007)'
_computing_data_reduction 'SAINT (Bruker, 2007)'
_computing_molecular_graphics 'SHELXTL (Sheldrick, 2008)'
_computing_publication_material 'SHELXTL (Sheldrick, 2008)'
_computing_structure_refinement 'SHELXL97 (Sheldrick, 2008)'
_computing_structure_solution 'SHELXS97 (Sheldrick, 2008)'
_diffrn_ambient_temperature 296(2)
_diffrn_measured_fraction_theta_full 0.984
_diffrn_measured_fraction_theta_max 0.984
_diffrn_measurement_device_type 'Bruker APEXII CCD area-detector'
_diffrn_measurement_method 'phi and omega scans'
_diffrn_radiation_monochromator graphite
_diffrn_radiation_source 'fine-focus sealed tube'
_diffrn_radiation_type MoK\a
_diffrn_radiation_wavelength 0.71073
_diffrn_reflns_av_R_equivalents 0.0201
_diffrn_reflns_av_sigmaI/netI 0.0169
_diffrn_reflns_limit_h_max 8
_diffrn_reflns_limit_h_min -7
_diffrn_reflns_limit_k_max 11
_diffrn_reflns_limit_k_min -11
_diffrn_reflns_limit_l_max 11
_diffrn_reflns_limit_l_min -11
_diffrn_reflns_number 6498
_diffrn_reflns_theta_full 26.00
_diffrn_reflns_theta_max 26.00
_diffrn_reflns_theta_min 2.37
_diffrn_standards_decay_% 2.5
_exptl_absorpt_coefficient_mu 0.889
_exptl_absorpt_correction_T_max 0.9824
_exptl_absorpt_correction_T_min 0.9323
_exptl_absorpt_correction_type multi-scan
_exptl_absorpt_process_details '(SADABS; Bruker, 2007)'
_exptl_crystal_colour orange
_exptl_crystal_density_diffrn 1.655
_exptl_crystal_density_method 'not measured'
_exptl_crystal_description sheet
_exptl_crystal_F_000 271
_exptl_crystal_size_max 0.08
_exptl_crystal_size_mid 0.08
_exptl_crystal_size_min 0.02
_refine_diff_density_max 0.342
_refine_diff_density_min -0.346
_refine_ls_extinction_coef 0.072(7)
_refine_ls_extinction_expression Fc^*^=kFc[1+0.001xFc^2^\l^3^/sin(2\q)]^-1/4^
_refine_ls_extinction_method 'SHELXL97 (Sheldrick, 2008)'
_refine_ls_goodness_of_fit_ref 1.184
_refine_ls_hydrogen_treatment mixed
_refine_ls_matrix_type full
_refine_ls_number_parameters 183
_refine_ls_number_reflns 2029
_refine_ls_number_restraints 13
_refine_ls_restrained_S_all 1.186
_refine_ls_R_factor_all 0.0274
_refine_ls_R_factor_gt 0.0273
_refine_ls_shift/su_max 0.000
_refine_ls_shift/su_mean 0.000
_refine_ls_structure_factor_coef Fsqd
_refine_ls_weighting_details 'calc w=1/[\s^2^(Fo^2^)+(0.0517P)^2^+0.2305P] where P=(Fo^2^+2Fc^2^)/3'
_refine_ls_weighting_scheme calc
_refine_ls_wR_factor_gt 0.0892
_refine_ls_wR_factor_ref 0.0892
_reflns_number_gt 2016
_reflns_number_total 2029
_reflns_threshold_expression I>2\s(I)
_cod_data_source_file bg2309.cif
_cod_data_source_block I
_cod_database_code 2224113
_cod_database_fobs_code 2224113

loop_
_symmetry_equiv_pos_as_xyz
'x, y, z'
'-x, -y, -z'

loop_
_atom_site_type_symbol
_atom_site_label
_atom_site_fract_x
_atom_site_fract_y
_atom_site_fract_z
_atom_site_U_iso_or_equiv
_atom_site_adp_type
_atom_site_calc_flag
_atom_site_refinement_flags
_atom_site_occupancy
_atom_site_disorder_assembly
_atom_site_disorder_group
Co Co1 0.5000 0.5000 0.0000 0.02233(16) Uani d S 1 . .
N N1 -0.0182(2) 0.06625(19) 0.78289(17) 0.0240(3) Uani d . 1 . .
N N2 0.5369(3) 0.4349(3) 0.2408(2) 0.0458(5) Uani d . 1 . .
N N3 0.4823(2) 0.3822(2) 0.36258(18) 0.0283(4) Uani d . 1 . .
O O3 0.4820(2) 0.26543(17) 0.02090(16) 0.0300(3) Uani d D 1 . .
H H31 0.425(4) 0.272(3) -0.058(2) 0.045 Uiso d D 1 . .
H H32 0.420(4) 0.229(3) 0.099(2) 0.045 Uiso d D 1 . .
O O4 0.18626(19) 0.59340(17) 0.00759(16) 0.0298(3) Uani d D 1 . .
H H42 0.146(4) 0.535(3) 0.087(2) 0.045 Uiso d D 1 . .
H H41 0.135(4) 0.600(3) -0.072(2) 0.045 Uiso d D 1 . .
C C1 0.1394(3) 0.2551(3) 0.3161(2) 0.0316(4) Uani d . 1 . .
C C2 0.0846(3) 0.1895(2) 0.4838(2) 0.0267(4) Uani d . 1 . .
C C3 0.1985(3) 0.0345(2) 0.5774(2) 0.0284(4) Uani d . 1 . .
H H3A 0.3109 -0.0288 0.5392 0.034 Uiso calc R 1 . .
C C4 0.1448(3) -0.0255(2) 0.7271(2) 0.0279(4) Uani d . 1 . .
H H4A 0.2211 -0.1298 0.7903 0.033 Uiso calc R 1 . .
C C5 -0.1306(3) 0.2167(2) 0.6939(2) 0.0322(4) Uani d . 1 . .
H H5A -0.2426 0.2779 0.7342 0.039 Uiso calc R 1 . .
C C6 -0.0818(3) 0.2812(3) 0.5435(2) 0.0335(4) Uani d . 1 . .
H H6A -0.1602 0.3859 0.4823 0.040 Uiso calc R 1 . .
C C7 -0.0719(3) -0.0022(2) 0.9445(2) 0.0283(4) Uani d . 1 . .
H H7A -0.0663 -0.1156 0.9636 0.034 Uiso calc R 1 . .
H H7B -0.2061 0.0631 0.9607 0.034 Uiso calc R 1 . .
N N4 0.4358(4) 0.3278(3) 0.4876(2) 0.0546(6) Uani d . 1 . .
O O1 0.2747(3) 0.1567(2) 0.26605(18) 0.0470(4) Uani d . 1 . .
O O2 0.0391(2) 0.4020(2) 0.24191(17) 0.0447(4) Uani d . 1 . .
O O5 0.2585(3) 0.2801(3) 0.7844(2) 0.0415(7) Uani d PD 0.787(5) . .
H H5 0.344(3) 0.244(3) 0.727(3) 0.062 Uiso d D 1 . .
H H51 0.193(5) 0.377(3) 0.760(4) 0.062 Uiso d PD 0.787(5) . .
O O5' 0.4261(18) 0.1544(12) 0.7953(9) 0.059(3) Uani d PD 0.213(5) . .
H H52 0.506(13) 0.097(6) 0.744(6) 0.089 Uiso d PD 0.213(5) . .

loop_
_atom_site_aniso_label
_atom_site_aniso_U_11
_atom_site_aniso_U_22
_atom_site_aniso_U_33
_atom_site_aniso_U_12
_atom_site_aniso_U_13
_atom_site_aniso_U_23
Co1 0.0217(2) 0.0262(2) 0.0185(2) -0.00944(14) 0.00190(12) -0.00503(13)
N1 0.0264(7) 0.0293(8) 0.0161(7) -0.0115(6) 0.0029(5) -0.0050(6)
N2 0.0542(12) 0.0691(13) 0.0221(9) -0.0363(11) 0.0023(8) -0.0080(8)
N3 0.0273(8) 0.0341(8) 0.0252(9) -0.0110(7) -0.0001(6) -0.0105(7)
O3 0.0309(7) 0.0337(7) 0.0279(7) -0.0147(6) 0.0038(5) -0.0096(6)
O4 0.0256(6) 0.0341(7) 0.0267(7) -0.0118(5) 0.0019(5) -0.0041(6)
C1 0.0371(10) 0.0469(11) 0.0172(8) -0.0266(9) -0.0001(7) -0.0048(8)
C2 0.0309(9) 0.0378(10) 0.0169(8) -0.0208(8) -0.0002(7) -0.0058(7)
C3 0.0308(9) 0.0330(9) 0.0230(9) -0.0120(8) 0.0068(7) -0.0108(7)
C4 0.0299(9) 0.0262(8) 0.0231(8) -0.0073(7) 0.0028(7) -0.0048(7)
C5 0.0291(9) 0.0329(10) 0.0260(9) -0.0043(8) 0.0027(7) -0.0052(8)
C6 0.0327(10) 0.0333(10) 0.0248(9) -0.0077(8) -0.0026(7) 0.0008(8)
C7 0.0322(9) 0.0345(10) 0.0163(8) -0.0142(8) 0.0062(7) -0.0037(7)
N4 0.0637(14) 0.0823(16) 0.0274(10) -0.0407(13) 0.0125(9) -0.0150(10)
O1 0.0690(11) 0.0510(9) 0.0277(7) -0.0306(9) 0.0198(7) -0.0143(7)
O2 0.0378(8) 0.0585(10) 0.0247(7) -0.0191(7) 0.0001(6) 0.0074(7)
O5 0.0513(14) 0.0524(13) 0.0298(10) -0.0267(11) 0.0064(8) -0.0162(9)
O5' 0.107(9) 0.048(5) 0.029(4) -0.031(5) -0.014(4) -0.011(3)

loop_
_atom_type_symbol
_atom_type_description
_atom_type_scat_dispersion_real
_atom_type_scat_dispersion_imag
_atom_type_scat_source
C C 0.0033 0.0016 'International Tables Vol C Tables 4.2.6.8 and 6.1.1.4'
H H 0.0000 0.0000 'International Tables Vol C Tables 4.2.6.8 and 6.1.1.4'
Co Co 0.3494 0.9721 'International Tables Vol C Tables 4.2.6.8 and 6.1.1.4'
N N 0.0061 0.0033 'International Tables Vol C Tables 4.2.6.8 and 6.1.1.4'
O O 0.0106 0.0060 'International Tables Vol C Tables 4.2.6.8 and 6.1.1.4'

loop_
_geom_angle_atom_site_label_1
_geom_angle_atom_site_label_2
_geom_angle_atom_site_label_3
_geom_angle_site_symmetry_1
_geom_angle_site_symmetry_3
_geom_angle
_geom_angle_publ_flag
N2 Co1 N2 . 2_665 180.0 ?
N2 Co1 O3 . 2_665 89.06(7) ?
N2 Co1 O3 2_665 2_665 90.94(7) ?
N2 Co1 O3 . . 90.94(7) ?
N2 Co1 O3 2_665 . 89.06(7) ?
O3 Co1 O3 2_665 . 180.00(8) ?
N2 Co1 O4 . 2_665 87.27(7) ?
N2 Co1 O4 2_665 2_665 92.73(7) ?
O3 Co1 O4 2_665 2_665 88.65(5) ?
O3 Co1 O4 . 2_665 91.35(5) ?
N2 Co1 O4 . . 92.73(7) ?
N2 Co1 O4 2_665 . 87.27(7) ?
O3 Co1 O4 2_665 . 91.35(5) ?
O3 Co1 O4 . . 88.65(5) ?
O4 Co1 O4 2_665 . 180.00(3) ?
C5 N1 C4 . . 120.90(15) ?
C5 N1 C7 . . 120.17(15) ?
C4 N1 C7 . . 118.94(15) ?
N3 N2 Co1 . . 148.27(17) ?
N2 N3 N4 . . 177.0(2) ?
Co1 O3 H31 . . 109.2(19) ?
Co1 O3 H32 . . 113.4(18) ?
H31 O3 H32 . . 108(2) ?
Co1 O4 H42 . . 111.1(18) ?
Co1 O4 H41 . . 110.5(19) ?
H42 O4 H41 . . 112(2) ?
O1 C1 O2 . . 126.83(18) ?
O1 C1 C2 . . 116.63(18) ?
O2 C1 C2 . . 116.51(18) ?
C3 C2 C6 . . 118.98(16) ?
C3 C2 C1 . . 120.08(18) ?
C6 C2 C1 . . 120.92(18) ?
C4 C3 C2 . . 119.67(17) ?
C4 C3 H3A . . 120.2 ?
C2 C3 H3A . . 120.2 ?
N1 C4 C3 . . 120.32(17) ?
N1 C4 H4A . . 119.8 ?
C3 C4 H4A . . 119.8 ?
N1 C5 C6 . . 120.57(18) ?
N1 C5 H5A . . 119.7 ?
C6 C5 H5A . . 119.7 ?
C5 C6 C2 . . 119.56(18) ?
C5 C6 H6A . . 120.2 ?
C2 C6 H6A . . 120.2 ?
N1 C7 C7 . 2_557 109.17(18) ?
N1 C7 H7A . . 109.8 ?
C7 C7 H7A 2_557 . 109.8 ?
N1 C7 H7B . . 109.8 ?
C7 C7 H7B 2_557 . 109.8 ?
H7A C7 H7B . . 108.3 ?
H5 O5 H51 . . 121(3) ?
H5 O5' H52 . . 107(3) ?

loop_
_geom_bond_atom_site_label_1
_geom_bond_atom_site_label_2
_geom_bond_site_symmetry_2
_geom_bond_distance
_geom_bond_publ_flag
Co1 N2 . 2.0903(18) ?
Co1 N2 2_665 2.0903(18) ?
Co1 O3 2_665 2.1152(14) ?
Co1 O3 . 2.1152(14) ?
Co1 O4 2_665 2.1230(13) ?
Co1 O4 . 2.1230(13) ?
N1 C5 . 1.340(2) ?
N1 C4 . 1.350(2) ?
N1 C7 . 1.479(2) ?
N2 N3 . 1.154(2) ?
N3 N4 . 1.159(3) ?
O3 H31 . 0.826(16) ?
O3 H32 . 0.847(16) ?
O4 H42 . 0.846(16) ?
O4 H41 . 0.812(16) ?
C1 O1 . 1.239(3) ?
C1 O2 . 1.256(3) ?
C1 C2 . 1.524(2) ?
C2 C3 . 1.382(3) ?
C2 C6 . 1.384(3) ?
C3 C4 . 1.375(3) ?
C3 H3A . 0.9300 ?
C4 H4A . 0.9300 ?
C5 C6 . 1.376(3) ?
C5 H5A . 0.9300 ?
C6 H6A . 0.9300 ?
C7 C7 2_557 1.519(4) ?
C7 H7A . 0.9700 ?
C7 H7B . 0.9700 ?
O5 H5 . 0.824(17) ?
O5 H51 . 0.802(17) ?
O5' H5 . 0.894(17) ?
O5' H52 . 0.85(2) ?

loop_
_geom_hbond_atom_site_label_D
_geom_hbond_atom_site_label_H
_geom_hbond_atom_site_label_A
_geom_hbond_site_symmetry_A
_geom_hbond_distance_DH
_geom_hbond_distance_HA
_geom_hbond_distance_DA
_geom_hbond_angle_DHA
O3 H31 O5 1_554 0.826(16) 1.908(18) 2.727(2) 170(2)
O3 H31 O5' 1_554 0.826(16) 1.96(2) 2.664(8) 143(3)
O4 H41 O2 2_565 0.812(16) 2.072(18) 2.870(2) 167(3)
O5 H51 O2 2_566 0.802(17) 2.110(18) 2.877(3) 160(4)
O3 H32 O1 . 0.847(16) 1.847(17) 2.694(2) 178(3)
O4 H42 O2 . 0.846(16) 1.847(17) 2.687(2) 172(2)
O5 H5 N4 . 0.824(17) 2.19(2) 2.864(3) 138.6(19)

loop_
_geom_torsion_atom_site_label_1
_geom_torsion_atom_site_label_2
_geom_torsion_atom_site_label_3
_geom_torsion_atom_site_label_4
_geom_torsion_site_symmetry_1
_geom_torsion_site_symmetry_2
_geom_torsion_site_symmetry_3
_geom_torsion_site_symmetry_4
_geom_torsion
_geom_torsion_publ_flag
O3 Co1 N2 N3 2_665 . . . 129.7(4) ?
O3 Co1 N2 N3 . . . . -50.3(4) ?
O4 Co1 N2 N3 2_665 . . . -141.6(4) ?
O4 Co1 N2 N3 . . . . 38.4(4) ?
O1 C1 C2 C3 . . . . 7.4(3) ?
O2 C1 C2 C3 . . . . -174.40(18) ?
O1 C1 C2 C6 . . . . -170.78(19) ?
O2 C1 C2 C6 . . . . 7.4(3) ?
C6 C2 C3 C4 . . . . 0.0(3) ?
C1 C2 C3 C4 . . . . -178.22(17) ?
C5 N1 C4 C3 . . . . 0.1(3) ?
C7 N1 C4 C3 . . . . 179.88(17) ?
C2 C3 C4 N1 . . . . -0.1(3) ?
C4 N1 C5 C6 . . . . -0.2(3) ?
C7 N1 C5 C6 . . . . -179.94(18) ?
N1 C5 C6 C2 . . . . 0.2(3) ?
C3 C2 C6 C5 . . . . -0.1(3) ?
C1 C2 C6 C5 . . . . 178.15(18) ?
C5 N1 C7 C7 . . . 2_557 -107.1(2) ?
C4 N1 C7 C7 . . . 2_557 73.1(3) ?
